data_8106380
loop_
_publ_author_name
'Jinli, Liu'
'Peiling, Zhang'

_publ_section_title
;
 Crystal structure of
 diaqua-(N-(1-(pyrazin-2-yl)ethylidene)pyridin-1-ium-4-carbohydrazonate-\k3
 N,N&#x2032;,O)-tris[nitrato-\k2 O,O&#x2032;)lanthanum(III), C12H15N8O12La
;
_journal_issue 6
_journal_name_full 'Zeitschrift f\"ur Kristallographie - New Crystal Structures'
_journal_page_first 1011
_journal_page_last 1012
_journal_paper_doi 10.1515/ncrs-2018-0134
_journal_volume 233
_journal_year 2018
_chemical_formula_moiety 'C12 H15 La N8 O12'
_chemical_formula_sum 'C12 H15 La N8 O12'
_chemical_formula_weight 602.23
_space_group_crystal_system monoclinic
_space_group_IT_number 14
_space_group_name_Hall '-P 2ybc'
_space_group_name_H-M_alt 'P 1 21/c 1'
_atom_sites_solution_hydrogens mixed
_cell_angle_alpha 90
_cell_angle_beta 107.5410(10)
_cell_angle_gamma 90
_cell_formula_units_Z 4
_cell_length_a 8.3267(7)
_cell_length_b 28.348(2)
_cell_length_c 9.1097(8)
_cell_measurement_reflns_used 3622
_cell_measurement_temperature 296(2)
_cell_measurement_theta_max 25.0
_cell_measurement_theta_min 1.8
_cell_volume 2050.3(3)
_computing_cell_refinement 'Bruker XSCANS'
_computing_data_collection 'Bruker XSCANS'
_computing_data_reduction 'Bruker SHELXTL'
_computing_molecular_graphics 'Bruker SHELXTL'
_computing_publication_material 'Bruker SHELXTL'
_computing_structure_refinement 'SHELXL-2013 (Sheldrick, 2013)'
_computing_structure_solution 'Bruker SHELXTL'
_diffrn_ambient_temperature 296(2)
_diffrn_measured_fraction_theta_full 0.973
_diffrn_measured_fraction_theta_max 1.000
_diffrn_measurement_device_type 'Bruker SMART APEX CCD'
_diffrn_measurement_method '\w scans'
_diffrn_radiation_type MoK\a
_diffrn_radiation_wavelength 0.71073
_diffrn_reflns_av_R_equivalents 0.0305
_diffrn_reflns_av_unetI/netI 0.0335
_diffrn_reflns_Laue_measured_fraction_full 0.973
_diffrn_reflns_Laue_measured_fraction_max 1.000
_diffrn_reflns_limit_h_max 8
_diffrn_reflns_limit_h_min -9
_diffrn_reflns_limit_k_max 33
_diffrn_reflns_limit_k_min -33
_diffrn_reflns_limit_l_max 10
_diffrn_reflns_limit_l_min -10
_diffrn_reflns_number 10367
_diffrn_reflns_point_group_measured_fraction_full 0.973
_diffrn_reflns_point_group_measured_fraction_max 1.000
_diffrn_reflns_theta_full 25.242
_diffrn_reflns_theta_max 24.997
_diffrn_reflns_theta_min 2.452
_exptl_absorpt_coefficient_mu 2.164
_exptl_absorpt_correction_T_max 0.7254
_exptl_absorpt_correction_T_min 0.6241
_exptl_absorpt_correction_type multi-scan
_exptl_absorpt_process_details 'SADABS (Bruker, 2008)'
_exptl_crystal_colour YELLOW
_exptl_crystal_density_diffrn 1.951
_exptl_crystal_description BLOCK
_exptl_crystal_F_000 1184
_exptl_crystal_size_max 0.3
_exptl_crystal_size_mid 0.2
_exptl_crystal_size_min 0.2
_refine_diff_density_max 0.523
_refine_diff_density_min -0.488
_refine_diff_density_rms 0.073
_refine_ls_extinction_coef .
_refine_ls_extinction_method none
_refine_ls_goodness_of_fit_ref 1.034
_refine_ls_hydrogen_treatment mixed
_refine_ls_matrix_type full
_refine_ls_number_parameters 305
_refine_ls_number_reflns 3601
_refine_ls_number_restraints 0
_refine_ls_restrained_S_all 1.034
_refine_ls_R_factor_all 0.0283
_refine_ls_R_factor_gt 0.0236
_refine_ls_shift/su_max 0.001
_refine_ls_shift/su_mean 0.000
_refine_ls_structure_factor_coef Fsqd
_refine_ls_weighting_details
;
 w=1/[\s^2^(Fo^2^)+(0.0215P)^2^+1.2538P]
 where P=(Fo^2^+2Fc^2^)/3
;
_refine_ls_weighting_scheme calc
_refine_ls_wR_factor_gt 0.0536
_refine_ls_wR_factor_ref 0.0559
_reflns_Friedel_coverage 0.000
_reflns_Friedel_fraction_full .
_reflns_Friedel_fraction_max .
_reflns_number_gt 3194
_reflns_number_total 3601
_reflns_threshold_expression 'I > 2\s(I)'
_cod_data_source_file suppl_ncrs-2018-0134_suppl.cif
_cod_data_source_block a
_cod_original_sg_symbol_H-M 'P 21/c'
_cod_database_code 8106380
_shelx_space_group_comment
;
The symmetry employed for this shelxl refinement is uniquely defined
by the following loop, which should always be used as a source of
symmetry information in preference to the above space-group names.
They are only intended as comments.
;
_shelxl_version_number 2013-2

loop_
_space_group_symop_operation_xyz
'x, y, z'
'-x, y+1/2, -z+1/2'
'-x, -y, -z'
'x, -y-1/2, z-1/2'

loop_
_atom_site_label
_atom_site_type_symbol
_atom_site_fract_x
_atom_site_fract_y
_atom_site_fract_z
_atom_site_U_iso_or_equiv
_atom_site_adp_type
_atom_site_occupancy
_atom_site_site_symmetry_order
_atom_site_calc_flag
_atom_site_refinement_flags_posn
_atom_site_refinement_flags_adp
_atom_site_refinement_flags_occupancy
_atom_site_disorder_assembly
_atom_site_disorder_group
La1 La 0.86828(2) 0.15301(2) 0.79298(2) 0.02360(7) Uani 1 1 d . . . . .
C1 C 1.2067(4) 0.21208(12) 1.0869(4) 0.0373(8) Uani 1 1 d . . . . .
H1 H 1.1920 0.2332 1.0058 0.045 Uiso 1 1 calc R U . . .
C2 C 1.3175(4) 0.22363(13) 1.2289(4) 0.0438(9) Uani 1 1 d . . . . .
H2 H 1.3731 0.2525 1.2410 0.053 Uiso 1 1 calc R U . . .
C3 C 1.2594(5) 0.15434(13) 1.3231(4) 0.0449(9) Uani 1 1 d . . . . .
H3 H 1.2761 0.1333 1.4046 0.054 Uiso 1 1 calc R U . . .
C4 C 1.1461(4) 0.14220(12) 1.1830(3) 0.0314(7) Uani 1 1 d . . . . .
C5 C 1.0495(4) 0.09800(11) 1.1610(3) 0.0302(7) Uani 1 1 d . . . . .
C6 C 1.0770(5) 0.06339(13) 1.2909(4) 0.0449(9) Uani 1 1 d . . . . .
H6A H 1.1955 0.0581 1.3360 0.067 Uiso 1 1 calc R U . . .
H6B H 1.0224 0.0341 1.2523 0.067 Uiso 1 1 calc R U . . .
H6C H 1.0307 0.0758 1.3674 0.067 Uiso 1 1 calc R U . . .
C7 C 0.7456(4) 0.04803(10) 0.8674(4) 0.0298(7) Uani 1 1 d . . . . .
C8 C 0.6317(4) 0.00601(11) 0.8394(4) 0.0322(7) Uani 1 1 d . . . . .
C9 C 0.6575(4) -0.03089(11) 0.9439(4) 0.0392(8) Uani 1 1 d . . . . .
H9 H 0.7484 -0.0303 1.0333 0.047 Uiso 1 1 calc R U . . .
C10 C 0.5485(5) -0.06815(12) 0.9147(5) 0.0466(9) Uani 1 1 d . . . . .
H10 H 0.5642 -0.0928 0.9850 0.056 Uiso 1 1 calc R U . . .
C11 C 0.3920(5) -0.03459(13) 0.6817(5) 0.0560(10) Uani 1 1 d . . . . .
H11 H 0.3013 -0.0366 0.5924 0.067 Uiso 1 1 calc R U . . .
C12 C 0.4968(5) 0.00377(12) 0.7069(4) 0.0456(9) Uani 1 1 d . . . . .
H12 H 0.4772 0.0281 0.6352 0.055 Uiso 1 1 calc R U . . .
N1 N 1.1206(3) 0.17200(9) 1.0620(3) 0.0313(6) Uani 1 1 d . . . . .
N2 N 1.3462(4) 0.19471(11) 1.3475(3) 0.0494(8) Uani 1 1 d . . . . .
N3 N 0.9415(3) 0.09231(8) 1.0270(3) 0.0296(6) Uani 1 1 d . . . . .
N4 N 0.8467(3) 0.05117(9) 1.0083(3) 0.0327(6) Uani 1 1 d . . . . .
N5 N 0.4214(4) -0.06923(12) 0.7871(4) 0.0510(9) Uani 1 1 d . . . . .
N6 N 1.1969(3) 0.12365(11) 0.7267(3) 0.0392(7) Uani 1 1 d . . . . .
N7 N 0.8166(4) 0.15276(9) 0.4318(3) 0.0352(6) Uani 1 1 d . . . . .
N8 N 0.6465(4) 0.18546(11) 0.9964(3) 0.0389(7) Uani 1 1 d . . . . .
O1 O 0.7315(3) 0.07597(7) 0.7553(2) 0.0357(5) Uani 1 1 d . . . . .
O2 O 1.1533(3) 0.16562(10) 0.7161(3) 0.0565(7) Uani 1 1 d . . . . .
O3 O 1.1149(3) 0.09569(9) 0.7833(3) 0.0540(7) Uani 1 1 d . . . . .
O4 O 1.3147(3) 0.10959(10) 0.6829(3) 0.0547(7) Uani 1 1 d . . . . .
O5 O 0.8429(4) 0.19200(8) 0.4934(3) 0.0562(7) Uani 1 1 d . . . . .
O6 O 0.8133(4) 0.11807(9) 0.5121(3) 0.0545(7) Uani 1 1 d . . . . .
O7 O 0.7957(4) 0.14813(8) 0.2917(3) 0.0517(7) Uani 1 1 d . . . . .
O8 O 0.7794(3) 0.20594(8) 0.9930(3) 0.0445(6) Uani 1 1 d . . . . .
O9 O 0.6243(3) 0.14498(8) 0.9423(3) 0.0479(6) Uani 1 1 d . . . . .
O10 O 0.5469(4) 0.20499(13) 1.0501(4) 0.0851(11) Uani 1 1 d . . . . .
O11 O 0.9116(3) 0.24303(7) 0.7732(2) 0.0389(5) Uani 1 1 d . . . . .
H11A H 0.8717 0.2517 0.6795 0.058 Uiso 1 1 d R U . . .
H11B H 0.8852 0.2601 0.8583 0.058 Uiso 1 1 d R U . . .
O12 O 0.5670(3) 0.17786(10) 0.6498(3) 0.0494(6) Uani 1 1 d . . . . .
H12A H 0.5137 0.1552 0.5911 0.074 Uiso 1 1 d R U . . .
H12B H 0.5685 0.2022 0.5927 0.074 Uiso 1 1 d R U . . .
H5 H 0.353(6) -0.0913(17) 0.763(5) 0.079(16) Uiso 1 1 d . . . . .

loop_
_atom_site_aniso_label
_atom_site_aniso_U_11
_atom_site_aniso_U_22
_atom_site_aniso_U_33
_atom_site_aniso_U_23
_atom_site_aniso_U_13
_atom_site_aniso_U_12
La1 0.02864(11) 0.02284(11) 0.01865(10) 0.00047(7) 0.00613(7) -0.00153(7)
C1 0.0341(18) 0.044(2) 0.0322(19) 0.0018(15) 0.0075(15) -0.0072(15)
C2 0.044(2) 0.050(2) 0.035(2) -0.0081(17) 0.0090(16) -0.0137(17)
C3 0.050(2) 0.053(2) 0.0245(18) 0.0042(16) 0.0007(16) -0.0077(18)
C4 0.0293(17) 0.0412(19) 0.0229(17) 0.0005(13) 0.0066(13) 0.0014(13)
C5 0.0318(17) 0.0346(17) 0.0236(16) 0.0037(13) 0.0075(14) 0.0035(13)
C6 0.053(2) 0.048(2) 0.0302(19) 0.0106(16) 0.0071(16) 0.0007(17)
C7 0.0368(17) 0.0227(16) 0.0322(18) 0.0014(13) 0.0139(14) -0.0011(13)
C8 0.0358(18) 0.0273(17) 0.0367(19) -0.0036(14) 0.0157(15) -0.0020(13)
C9 0.049(2) 0.0287(18) 0.044(2) 0.0035(15) 0.0193(17) -0.0009(15)
C10 0.055(2) 0.033(2) 0.055(2) 0.0046(17) 0.022(2) -0.0052(17)
C11 0.051(2) 0.046(2) 0.062(3) -0.005(2) 0.002(2) -0.0108(18)
C12 0.049(2) 0.0345(19) 0.051(2) -0.0013(17) 0.0121(19) -0.0054(16)
N1 0.0305(14) 0.0375(15) 0.0255(14) 0.0003(12) 0.0077(11) -0.0004(12)
N2 0.0514(19) 0.058(2) 0.0314(17) -0.0044(15) 0.0016(14) -0.0167(16)
N3 0.0341(14) 0.0266(14) 0.0282(14) 0.0022(11) 0.0096(12) -0.0021(11)
N4 0.0391(15) 0.0287(14) 0.0294(15) 0.0051(11) 0.0089(12) -0.0044(11)
N5 0.053(2) 0.0333(18) 0.071(2) -0.0066(17) 0.0249(19) -0.0156(16)
N6 0.0358(15) 0.0504(19) 0.0321(16) 0.0032(13) 0.0112(13) 0.0054(14)
N7 0.0478(17) 0.0295(16) 0.0272(15) -0.0018(12) 0.0096(13) -0.0016(12)
N8 0.0407(17) 0.0465(18) 0.0320(16) 0.0012(13) 0.0147(13) 0.0035(14)
O1 0.0446(13) 0.0306(12) 0.0290(12) 0.0015(10) 0.0066(10) -0.0095(10)
O2 0.0573(17) 0.0425(15) 0.080(2) 0.0053(14) 0.0365(16) 0.0026(13)
O3 0.0557(16) 0.0463(15) 0.0712(19) 0.0174(14) 0.0359(15) 0.0096(12)
O4 0.0404(14) 0.0709(19) 0.0601(18) -0.0024(14) 0.0263(13) 0.0059(13)
O5 0.098(2) 0.0320(14) 0.0410(15) -0.0086(12) 0.0243(15) -0.0119(13)
O6 0.098(2) 0.0384(14) 0.0271(13) 0.0016(11) 0.0195(13) -0.0139(14)
O7 0.0811(19) 0.0498(16) 0.0250(14) -0.0034(11) 0.0172(13) -0.0153(13)
O8 0.0550(15) 0.0415(14) 0.0432(14) -0.0096(11) 0.0242(12) -0.0151(12)
O9 0.0580(16) 0.0424(15) 0.0427(15) -0.0025(12) 0.0145(13) -0.0158(12)
O10 0.064(2) 0.117(3) 0.088(2) -0.018(2) 0.0444(19) 0.0218(19)
O11 0.0593(15) 0.0322(12) 0.0278(12) 0.0028(9) 0.0171(11) 0.0022(11)
O12 0.0412(14) 0.0586(17) 0.0423(15) 0.0092(13) 0.0033(12) 0.0018(12)

loop_
_atom_type_symbol
_atom_type_description
_atom_type_scat_dispersion_real
_atom_type_scat_dispersion_imag
_atom_type_scat_source
C C 0.0033 0.0016 'International Tables Vol C Tables 4.2.6.8 and 6.1.1.4'
H H 0.0000 0.0000 'International Tables Vol C Tables 4.2.6.8 and 6.1.1.4'
N N 0.0061 0.0033 'International Tables Vol C Tables 4.2.6.8 and 6.1.1.4'
O O 0.0106 0.0060 'International Tables Vol C Tables 4.2.6.8 and 6.1.1.4'
La La -0.2871 2.4523 'International Tables Vol C Tables 4.2.6.8 and 6.1.1.4'

loop_
_geom_angle_atom_site_label_1
_geom_angle_atom_site_label_2
_geom_angle_atom_site_label_3
_geom_angle
_geom_angle_site_symmetry_1
_geom_angle_site_symmetry_3
O1 La1 O12 80.20(8) . .
O1 La1 O11 160.21(7) . .
O12 La1 O11 80.14(8) . .
O1 La1 O8 113.02(7) . .
O12 La1 O8 76.03(8) . .
O11 La1 O8 63.95(7) . .
O1 La1 O3 77.25(8) . .
O12 La1 O3 143.79(9) . .
O11 La1 O3 118.53(8) . .
O8 La1 O3 139.23(8) . .
O1 La1 O6 65.94(7) . .
O12 La1 O6 75.69(9) . .
O11 La1 O6 106.73(7) . .
O8 La1 O6 151.39(9) . .
O3 La1 O6 69.37(9) . .
O1 La1 N3 61.24(7) . .
O12 La1 N3 122.68(8) . .
O11 La1 N3 133.54(7) . .
O8 La1 N3 81.87(8) . .
O3 La1 N3 68.68(8) . .
O6 La1 N3 117.54(7) . .
O1 La1 O2 119.55(8) . .
O12 La1 O2 129.63(8) . .
O11 La1 O2 72.48(8) . .
O8 La1 O2 123.90(8) . .
O3 La1 O2 46.99(8) . .
O6 La1 O2 73.02(9) . .
N3 La1 O2 106.66(8) . .
O1 La1 N1 119.89(7) . .
O12 La1 N1 140.19(8) . .
O11 La1 N1 77.57(7) . .
O8 La1 N1 64.62(8) . .
O3 La1 N1 76.00(8) . .
O6 La1 N1 142.57(8) . .
N3 La1 N1 59.04(8) . .
O2 La1 N1 73.15(8) . .
O1 La1 O9 67.39(7) . .
O12 La1 O9 61.39(8) . .
O11 La1 O9 104.65(7) . .
O8 La1 O9 46.15(7) . .
O3 La1 O9 131.12(8) . .
O6 La1 O9 120.24(8) . .
N3 La1 O9 65.13(8) . .
O2 La1 O9 166.27(8) . .
N1 La1 O9 93.13(7) . .
O1 La1 O5 108.12(7) . .
O12 La1 O5 68.38(8) . .
O11 La1 O5 61.98(7) . .
O8 La1 O5 118.65(7) . .
O3 La1 O5 92.29(8) . .
O6 La1 O5 44.76(7) . .
N3 La1 O5 159.39(8) . .
O2 La1 O5 61.54(9) . .
N1 La1 O5 125.68(8) . .
O9 La1 O5 129.65(8) . .
N1 C1 C2 122.4(3) . .
N1 C1 H1 118.8 . .
C2 C1 H1 118.8 . .
N2 C2 C1 121.6(3) . .
N2 C2 H2 119.2 . .
C1 C2 H2 119.2 . .
N2 C3 C4 123.5(3) . .
N2 C3 H3 118.3 . .
C4 C3 H3 118.3 . .
N1 C4 C3 119.5(3) . .
N1 C4 C5 118.4(3) . .
C3 C4 C5 122.1(3) . .
N3 C5 C4 115.6(3) . .
N3 C5 C6 124.2(3) . .
C4 C5 C6 120.2(3) . .
C5 C6 H6A 109.5 . .
C5 C6 H6B 109.5 . .
H6A C6 H6B 109.5 . .
C5 C6 H6C 109.5 . .
H6A C6 H6C 109.5 . .
H6B C6 H6C 109.5 . .
O1 C7 N4 128.5(3) . .
O1 C7 C8 117.3(3) . .
N4 C7 C8 114.1(3) . .
C12 C8 C9 118.8(3) . .
C12 C8 C7 119.5(3) . .
C9 C8 C7 121.6(3) . .
C10 C9 C8 119.6(3) . .
C10 C9 H9 120.2 . .
C8 C9 H9 120.2 . .
N5 C10 C9 120.1(4) . .
N5 C10 H10 120.0 . .
C9 C10 H10 120.0 . .
N5 C11 C12 119.4(4) . .
N5 C11 H11 120.3 . .
C12 C11 H11 120.3 . .
C11 C12 C8 119.5(4) . .
C11 C12 H12 120.2 . .
C8 C12 H12 120.2 . .
C1 N1 C4 116.8(3) . .
C1 N1 La1 123.2(2) . .
C4 N1 La1 119.5(2) . .
C2 N2 C3 116.1(3) . .
C5 N3 N4 115.4(2) . .
C5 N3 La1 127.1(2) . .
N4 N3 La1 117.36(17) . .
C7 N4 N3 110.5(2) . .
C10 N5 C11 122.6(3) . .
C10 N5 H5 124(3) . .
C11 N5 H5 114(3) . .
O4 N6 O2 121.9(3) . .
O4 N6 O3 120.9(3) . .
O2 N6 O3 117.1(3) . .
O6 N7 O5 118.9(3) . .
O6 N7 O7 120.3(3) . .
O5 N7 O7 120.8(3) . .
O10 N8 O9 122.9(3) . .
O10 N8 O8 120.8(3) . .
O9 N8 O8 116.4(3) . .
C7 O1 La1 121.28(19) . .
N6 O2 La1 96.48(19) . .
N6 O3 La1 98.63(19) . .
N7 O5 La1 92.11(18) . .
N7 O6 La1 104.27(18) . .
N8 O8 La1 100.77(18) . .
N8 O9 La1 94.31(18) . .
La1 O11 H11A 109.3 . .
La1 O11 H11B 110.9 . .
H11A O11 H11B 122.1 . .
La1 O12 H12A 110.6 . .
La1 O12 H12B 109.6 . .
H12A O12 H12B 108.5 . .

loop_
_geom_bond_atom_site_label_1
_geom_bond_atom_site_label_2
_geom_bond_distance
_geom_bond_site_symmetry_2
La1 O1 2.439(2) .
La1 O12 2.553(2) .
La1 O11 2.591(2) .
La1 O8 2.633(2) .
La1 O3 2.641(2) .
La1 O6 2.652(2) .
La1 N3 2.663(2) .
La1 O2 2.693(3) .
La1 N1 2.758(3) .
La1 O9 2.775(3) .
La1 O5 2.893(3) .
C1 N1 1.326(4) .
C1 C2 1.383(5) .
C1 H1 0.9300 .
C2 N2 1.320(5) .
C2 H2 0.9300 .
C3 N2 1.336(4) .
C3 C4 1.382(4) .
C3 H3 0.9300 .
C4 N1 1.353(4) .
C4 C5 1.470(4) .
C5 N3 1.290(4) .
C5 C6 1.500(4) .
C6 H6A 0.9600 .
C6 H6B 0.9600 .
C6 H6C 0.9600 .
C7 O1 1.270(3) .
C7 N4 1.309(4) .
C7 C8 1.495(4) .
C8 C12 1.381(5) .
C8 C9 1.387(4) .
C9 C10 1.365(5) .
C9 H9 0.9300 .
C10 N5 1.316(5) .
C10 H10 0.9300 .
C11 N5 1.343(5) .
C11 C12 1.370(5) .
C11 H11 0.9300 .
C12 H12 0.9300 .
N3 N4 1.390(3) .
N5 H5 0.83(5) .
N6 O4 1.232(3) .
N6 O2 1.239(4) .
N6 O3 1.254(4) .
N7 O6 1.230(3) .
N7 O5 1.235(3) .
N7 O7 1.242(3) .
N8 O10 1.215(4) .
N8 O9 1.241(3) .
N8 O8 1.259(3) .
O11 H11A 0.8537 .
O11 H11B 0.9926 .
O12 H12A 0.8669 .
O12 H12B 0.8662 .

loop_
_geom_hbond_atom_site_label_D
_geom_hbond_atom_site_label_H
_geom_hbond_atom_site_label_A
_geom_hbond_distance_DH
_geom_hbond_distance_HA
_geom_hbond_distance_DA
_geom_hbond_angle_DHA
_geom_hbond_site_symmetry_A
N5 H5 O7 0.83(5) 2.00(5) 2.829(4) 175(5) 3_656
N5 H5 O6 0.83(5) 2.59(4) 3.155(4) 127(4) 3_656
N5 H5 N7 0.83(5) 2.58(5) 3.336(4) 151(4) 3_656
O12 H12B N2 0.87 2.44 2.853(4) 109.6 1_454
O12 H12A O4 0.87 2.44 2.938(4) 117.1 1_455
O11 H11B O5 0.99 1.94 2.904(3) 164.5 4_566
O11 H11B N7 0.99 2.67 3.483(3) 139.6 4_566
O11 H11A O8 0.85 2.03 2.851(3) 160.1 4_565
O11 H11A O5 0.85 2.35 2.835(3) 116.0 .
C11 H11 O6 0.93 2.57 3.134(4) 119.6 3_656
C10 H10 O9 0.93 2.39 3.105(4) 133.5 3_657
C9 H9 O3 0.93 2.53 3.210(4) 130.6 3_757
C3 H3 O4 0.93 2.55 3.414(5) 155.2 1_556
C1 H1 O11 0.93 2.65 3.277(4) 125.1 .
O12 H12B N2 0.87 2.44 2.853(4) 109.6 1_454
O12 H12A O4 0.87 2.44 2.938(4) 117.1 1_455
O11 H11B O5 0.99 1.94 2.904(3) 164.5 4_566
O11 H11B N7 0.99 2.67 3.483(3) 139.6 4_566
O11 H11A O8 0.85 2.03 2.851(3) 160.1 4_565
O11 H11A O5 0.85 2.35 2.835(3) 116.0 .
C11 H11 O6 0.93 2.57 3.134(4) 119.6 3_656
C10 H10 O9 0.93 2.39 3.105(4) 133.5 3_657
C9 H9 O3 0.93 2.53 3.210(4) 130.6 3_757
C3 H3 O4 0.93 2.55 3.414(5) 155.2 1_556
C1 H1 O11 0.93 2.65 3.277(4) 125.1 .
O12 H12B N2 0.87 2.44 2.853(4) 109.6 1_454
C1 H1 O11 0.93 2.65 3.277(4) 125.1 .
C3 H3 O4 0.93 2.55 3.414(5) 155.2 1_556
C9 H9 O3 0.93 2.53 3.210(4) 130.6 3_757
C10 H10 O9 0.93 2.39 3.105(4) 133.5 3_657
C11 H11 O6 0.93 2.57 3.134(4) 119.6 3_656
O11 H11A O5 0.85 2.35 2.835(3) 116.0 .
O11 H11A O8 0.85 2.03 2.851(3) 160.1 4_565
O11 H11B N7 0.99 2.67 3.483(3) 139.6 4_566
O11 H11B O5 0.99 1.94 2.904(3) 164.5 4_566
O12 H12A O4 0.87 2.44 2.938(4) 117.1 1_455
O12 H12B O10 0.87 2.66 3.434(4) 149.7 4_565
C1 H1 O11 0.93 2.65 3.277(4) 125.1 .
C3 H3 O4 0.93 2.55 3.414(5) 155.2 1_556
C9 H9 O3 0.93 2.53 3.210(4) 130.6 3_757
C10 H10 O9 0.93 2.39 3.105(4) 133.5 3_657
C11 H11 O6 0.93 2.57 3.134(4) 119.6 3_656
O11 H11A O5 0.85 2.35 2.835(3) 116.0 .
O11 H11A O8 0.85 2.03 2.851(3) 160.1 4_565
O11 H11B N7 0.99 2.67 3.483(3) 139.6 4_566
O11 H11B O5 0.99 1.94 2.904(3) 164.5 4_566
O12 H12A O4 0.87 2.44 2.938(4) 117.1 1_455
O12 H12B N2 0.87 2.44 2.853(4) 109.6 1_454
C1 H1 O11 0.93 2.65 3.277(4) 125.1 .
C3 H3 O4 0.93 2.55 3.414(5) 155.2 1_556
C9 H9 O3 0.93 2.53 3.210(4) 130.6 3_757
C10 H10 O9 0.93 2.39 3.105(4) 133.5 3_657
C11 H11 O6 0.93 2.57 3.134(4) 119.6 3_656
O11 H11A O5 0.85 2.35 2.835(3) 116.0 .
O11 H11A O8 0.85 2.03 2.851(3) 160.1 4_565
O11 H11B N7 0.99 2.67 3.483(3) 139.6 4_566
O11 H11B O5 0.99 1.94 2.904(3) 164.5 4_566
O12 H12A O4 0.87 2.44 2.938(4) 117.1 1_455
O12 H12B N2 0.87 2.44 2.853(4) 109.6 1_454
